data_4346341
loop_
_publ_author_name
'Myers, Thomas W.'
'Chavez, David E.'
'Hanson, Susan K.'
'Scharff, R. Jason'
'Scott, Brian L.'
'Veauthier, Jacqueline M.'
'Wu, Ruilian'

_publ_section_title
;
 Independent Control of Optical and Explosive Properties:
 Pyrazole-Tetrazine Complexes of First Row Transition Metals.
;
_journal_issue 16
_journal_name_full 'Inorganic chemistry'
_journal_page_first 8077
_journal_page_last 8086
_journal_paper_doi 10.1021/acs.inorgchem.5b01313
_journal_volume 54
_journal_year 2015
_chemical_formula_sum 'C16 H23 Co N17 O7'
_chemical_formula_weight 624.44
_space_group_IT_number 15
_space_group_name_Hall '-C 2yc'
_space_group_name_H-M_alt 'C 1 2/c 1'
_symmetry_cell_setting monoclinic
_symmetry_space_group_name_H-M 'C 1 2/c 1'
_atom_sites_solution_hydrogens geom
_atom_sites_solution_primary direct
_atom_sites_solution_secondary difmap
_audit_creation_method SHELXL-97
_cell_angle_alpha 90.00
_cell_angle_beta 93.647(2)
_cell_angle_gamma 90.00
_cell_formula_units_Z 8
_cell_length_a 32.8110(16)
_cell_length_b 8.3759(6)
_cell_length_c 19.2922(11)
_cell_measurement_reflns_used 100
_cell_measurement_temperature 173(2)
_cell_measurement_theta_max 25
_cell_measurement_theta_min 3
_cell_volume 5291.2(5)
_computing_cell_refinement 'Rigaku Raxis IV'
_computing_data_collection 'Rigaku Raxis IV'
_computing_data_reduction 'Bruker SAINT, SADABS and XPREP'
_computing_molecular_graphics 'Bruker SHELXTL'
_computing_publication_material 'Bruker SHELXTL'
_computing_structure_refinement 'SHELXL-97 (Sheldrick, 2008)'
_computing_structure_solution 'SHELXS-97 (Sheldrick, 2008)'
_diffrn_ambient_temperature 173(2)
_diffrn_detector_area_resol_mean 5000
_diffrn_measured_fraction_theta_full 0.985
_diffrn_measured_fraction_theta_max 0.985
_diffrn_measurement_device_type 'Rigaku R-axis IV'
_diffrn_measurement_method 'multiple orientation single axis rotation'
_diffrn_radiation_monochromator graphite
_diffrn_radiation_source 'fine-focus sealed tube'
_diffrn_radiation_type MoK\a
_diffrn_radiation_wavelength 0.71073
_diffrn_reflns_av_R_equivalents 0.0401
_diffrn_reflns_av_sigmaI/netI 0.0317
_diffrn_reflns_limit_h_max 41
_diffrn_reflns_limit_h_min -41
_diffrn_reflns_limit_k_max 9
_diffrn_reflns_limit_k_min -10
_diffrn_reflns_limit_l_max 24
_diffrn_reflns_limit_l_min -24
_diffrn_reflns_number 18240
_diffrn_reflns_theta_full 26.72
_diffrn_reflns_theta_max 26.72
_diffrn_reflns_theta_min 2.39
_exptl_absorpt_coefficient_mu 0.721
_exptl_absorpt_correction_T_max 0.9674
_exptl_absorpt_correction_T_min 0.7685
_exptl_absorpt_correction_type numerical
_exptl_absorpt_process_details SADABS
_exptl_crystal_colour brown
_exptl_crystal_density_diffrn 1.568
_exptl_crystal_density_method 'not measured'
_exptl_crystal_description block
_exptl_crystal_F_000 2568
_exptl_crystal_size_max 0.33
_exptl_crystal_size_mid 0.26
_exptl_crystal_size_min 0.15
_refine_diff_density_max 0.325
_refine_diff_density_min -0.427
_refine_diff_density_rms 0.065
_refine_ls_extinction_coef 0.0029(2)
_refine_ls_extinction_expression Fc^*^=kFc[1+0.001xFc^2^\l^3^/sin(2\q)]^-1/4^
_refine_ls_extinction_method SHELXL
_refine_ls_goodness_of_fit_ref 1.072
_refine_ls_hydrogen_treatment mixed
_refine_ls_matrix_type full
_refine_ls_number_parameters 387
_refine_ls_number_reflns 5408
_refine_ls_number_restraints 0
_refine_ls_restrained_S_all 1.072
_refine_ls_R_factor_all 0.0372
_refine_ls_R_factor_gt 0.0335
_refine_ls_shift/su_max 0.001
_refine_ls_shift/su_mean 0.000
_refine_ls_structure_factor_coef Fsqd
_refine_ls_weighting_details 'calc w=1/[\s^2^(Fo^2^)+(0.0575P)^2^+2.4221P] where P=(Fo^2^+2Fc^2^)/3'
_refine_ls_weighting_scheme calc
_refine_ls_wR_factor_gt 0.0891
_refine_ls_wR_factor_ref 0.0950
_reflns_number_gt 4835
_reflns_number_total 5408
_reflns_threshold_expression >2sigma(I)
_cod_data_source_file ic5b01313_si_002.cif
_cod_data_source_block twm11
_cod_depositor_comments
;
The following automatic conversions were performed:

data item '_symmetry_cell_setting' value 'Monoclinic' was changed to
'monoclinic' in accordance with the
/home/saulius/struct/COD-crude-data/automatic-downloads/DataCite-retrospective/ACS/depositions/lib/dictionaries/cif_core.dic
dictionary named 'cif_core.dic' version 2.4.2 last updated on
2011-04-26.

Automatic conversion script
Id: cif_fix_values 6909 2019-04-08 15:41:33Z antanas 
;
_cod_original_sg_symbol_H-M C2/c
_cod_database_code 4346341

loop_
_symmetry_equiv_pos_as_xyz
'x, y, z'
'-x, y, -z+1/2'
'x+1/2, y+1/2, z'
'-x+1/2, y+1/2, -z+1/2'
'-x, -y, -z'
'x, -y, z-1/2'
'-x+1/2, -y+1/2, -z'
'x+1/2, -y+1/2, z-1/2'

loop_
_atom_site_label
_atom_site_type_symbol
_atom_site_fract_x
_atom_site_fract_y
_atom_site_fract_z
_atom_site_U_iso_or_equiv
_atom_site_adp_type
_atom_site_occupancy
_atom_site_symmetry_multiplicity
_atom_site_calc_flag
_atom_site_refinement_flags
Co1 Co 0.113346(6) 0.80516(2) -0.035669(10) 0.01868(10) Uani 1 1 d .
O1 O 0.05526(4) 0.86084(14) -0.08521(6) 0.0284(3) Uani 1 1 d .
O2 O 0.00489(4) 1.02471(19) -0.08373(11) 0.0561(5) Uani 1 1 d .
O3 O 0.06551(4) 1.11918(15) -0.08915(8) 0.0362(3) Uani 1 1 d .
O4 O 0.21222(4) 0.09980(17) 0.20633(7) 0.0374(3) Uani 1 1 d .
O5 O 0.17715(5) -0.08426(17) 0.25369(8) 0.0446(4) Uani 1 1 d .
O6 O 0.17983(4) 0.15355(17) 0.29806(7) 0.0358(3) Uani 1 1 d .
O7 O 0.13981(4) 0.96779(15) -0.09785(6) 0.0288(3) Uani 1 1 d .
H7D H 0.1238 1.0410 -0.1070 0.043 Uiso 1 1 calc R
H7E H 0.1531(8) 0.939(4) -0.1358(15) 0.066(8) Uiso 1 1 d .
N1 N 0.24678(5) 0.82028(17) 0.13963(8) 0.0289(3) Uani 1 1 d .
H1A H 0.2692 0.7807 0.1576 0.035 Uiso 1 1 calc R
H1B H 0.2375 0.9083 0.1554 0.035 Uiso 1 1 calc R
N2 N 0.19126(4) 0.81349(16) 0.06096(7) 0.0236(3) Uani 1 1 d .
N3 N 0.17186(4) 0.73683(16) 0.00911(7) 0.0210(3) Uani 1 1 d .
N4 N 0.22220(4) 0.53337(18) 0.01228(8) 0.0289(3) Uani 1 1 d .
N5 N 0.24218(5) 0.60710(19) 0.06442(8) 0.0304(3) Uani 1 1 d .
N6 N 0.16581(4) 0.52845(16) -0.06905(7) 0.0212(3) Uani 1 1 d .
N7 N 0.12931(4) 0.59950(16) -0.09178(7) 0.0228(3) Uani 1 1 d .
N8 N 0.02452(5) 0.29908(18) 0.03074(10) 0.0383(4) Uani 1 1 d .
H8A H 0.0308 0.2586 -0.0081 0.046 Uiso 1 1 calc R
H8B H 0.0085 0.2483 0.0567 0.046 Uiso 1 1 calc R
N9 N 0.06450(4) 0.51372(16) 0.00761(7) 0.0243(3) Uani 1 1 d .
N10 N 0.07756(4) 0.65695(16) 0.02668(7) 0.0202(3) Uani 1 1 d .
N11 N 0.04204(5) 0.64496(19) 0.12974(8) 0.0318(3) Uani 1 1 d .
N12 N 0.02865(5) 0.5014(2) 0.11218(9) 0.0357(4) Uani 1 1 d .
N13 N 0.08107(4) 0.86987(16) 0.10220(7) 0.0215(3) Uani 1 1 d .
N15 N 0.10358(4) 0.94278(16) 0.05330(7) 0.0219(3) Uani 1 1 d .
N16 N 0.04169(4) 1.00442(17) -0.08628(7) 0.0270(3) Uani 1 1 d .
N17 N 0.18975(4) 0.05344(18) 0.25212(7) 0.0264(3) Uani 1 1 d .
N18 N 0.13402(7) 0.5271(3) 0.14657(12) 0.0649(6) Uani 1 1 d .
C1 C 0.22633(5) 0.7452(2) 0.08738(8) 0.0235(3) Uani 1 1 d .
C2 C 0.18784(5) 0.60173(19) -0.01366(8) 0.0214(3) Uani 1 1 d .
C3 C 0.21011(6) 0.2895(2) -0.09586(10) 0.0298(4) Uani 1 1 d .
H3A H 0.2072 0.1975 -0.1254 0.045 Uiso 1 1 calc R
H3B H 0.2133 0.2558 -0.0483 0.045 Uiso 1 1 calc R
H3C H 0.2337 0.3493 -0.1073 0.045 Uiso 1 1 calc R
C4 C 0.17302(5) 0.39183(19) -0.10600(8) 0.0242(3) Uani 1 1 d .
C5 C 0.14029(5) 0.3768(2) -0.15252(9) 0.0270(3) Uani 1 1 d .
H5A H 0.1361 0.2958 -0.1852 0.032 Uiso 1 1 calc R
C6 C 0.11378(5) 0.5061(2) -0.14239(9) 0.0269(3) Uani 1 1 d .
C7 C 0.07384(6) 0.5411(3) -0.17948(11) 0.0403(5) Uani 1 1 d .
H7A H 0.0627 0.6372 -0.1612 0.060 Uiso 1 1 calc R
H7B H 0.0554 0.4540 -0.1732 0.060 Uiso 1 1 calc R
H7C H 0.0775 0.5549 -0.2281 0.060 Uiso 1 1 calc R
C8 C 0.03962(5) 0.4407(2) 0.05084(9) 0.0275(4) Uani 1 1 d .
C9 C 0.06580(5) 0.71860(19) 0.08585(8) 0.0217(3) Uani 1 1 d .
C10 C 0.05866(7) 0.9167(3) 0.22403(10) 0.0451(5) Uani 1 1 d .
H10A H 0.0620 1.0000 0.2581 0.068 Uiso 1 1 calc R
H10B H 0.0701 0.8194 0.2429 0.068 Uiso 1 1 calc R
H10C H 0.0301 0.9014 0.2116 0.068 Uiso 1 1 calc R
C11 C 0.08006(5) 0.9623(2) 0.16101(8) 0.0272(4) Uani 1 1 d .
C12 C 0.10211(6) 1.0957(2) 0.14830(9) 0.0300(4) Uani 1 1 d .
H12A H 0.1068 1.1817 0.1783 0.036 Uiso 1 1 calc R
C13 C 0.11650(5) 1.0797(2) 0.08179(9) 0.0255(3) Uani 1 1 d .
C14 C 0.14286(7) 1.1903(2) 0.04420(11) 0.0374(5) Uani 1 1 d .
H14A H 0.1477 1.1464 -0.0005 0.056 Uiso 1 1 calc R
H14B H 0.1684 1.2043 0.0705 0.056 Uiso 1 1 calc R
H14C H 0.1295 1.2918 0.0383 0.056 Uiso 1 1 calc R
C15 C 0.20198(7) 0.4975(3) 0.21930(12) 0.0413(5) Uani 1 1 d .
H15A H 0.1957(9) 0.433(4) 0.2619(15) 0.072(9) Uiso 1 1 d .
H15B H 0.2218(9) 0.447(4) 0.1943(15) 0.066(9) Uiso 1 1 d .
H15C H 0.2107(10) 0.608(4) 0.2344(16) 0.084(10) Uiso 1 1 d .
C16 C 0.16382(7) 0.5150(2) 0.17864(10) 0.0383(4) Uani 1 1 d .

loop_
_atom_site_aniso_label
_atom_site_aniso_U_11
_atom_site_aniso_U_22
_atom_site_aniso_U_33
_atom_site_aniso_U_23
_atom_site_aniso_U_13
_atom_site_aniso_U_12
Co1 0.01813(14) 0.01779(14) 0.02068(14) -0.00128(7) 0.00554(9) 0.00055(7)
O1 0.0258(6) 0.0213(6) 0.0378(7) -0.0006(5) -0.0015(5) 0.0017(5)
O2 0.0214(7) 0.0388(8) 0.1076(14) 0.0151(8) 0.0000(8) 0.0065(6)
O3 0.0326(7) 0.0224(6) 0.0542(8) 0.0036(6) 0.0076(6) -0.0011(5)
O4 0.0402(7) 0.0375(7) 0.0366(7) -0.0006(6) 0.0193(6) -0.0042(6)
O5 0.0619(10) 0.0279(7) 0.0450(8) 0.0029(6) 0.0115(7) -0.0110(6)
O6 0.0409(8) 0.0372(7) 0.0307(7) -0.0052(5) 0.0139(6) -0.0072(6)
O7 0.0310(6) 0.0260(6) 0.0308(6) 0.0043(5) 0.0135(5) 0.0026(5)
N1 0.0276(8) 0.0270(7) 0.0313(8) -0.0042(6) -0.0048(6) 0.0026(6)
N2 0.0215(7) 0.0239(7) 0.0257(7) -0.0040(5) 0.0032(6) 0.0004(5)
N3 0.0190(6) 0.0210(6) 0.0235(6) -0.0019(5) 0.0053(5) -0.0001(5)
N4 0.0273(7) 0.0307(8) 0.0286(7) -0.0052(6) 0.0003(6) 0.0070(6)
N5 0.0273(7) 0.0340(8) 0.0296(7) -0.0067(6) -0.0014(6) 0.0071(6)
N6 0.0196(6) 0.0200(6) 0.0245(6) -0.0026(5) 0.0064(5) 0.0021(5)
N7 0.0212(7) 0.0238(7) 0.0236(6) -0.0036(5) 0.0039(5) 0.0021(5)
N8 0.0400(10) 0.0245(8) 0.0517(10) 0.0009(7) 0.0124(8) -0.0085(6)
N9 0.0241(7) 0.0181(6) 0.0309(7) 0.0012(5) 0.0045(6) -0.0003(5)
N10 0.0178(6) 0.0183(6) 0.0247(6) 0.0007(5) 0.0034(5) 0.0019(5)
N11 0.0333(8) 0.0313(8) 0.0321(8) 0.0029(6) 0.0123(6) -0.0031(6)
N12 0.0358(8) 0.0325(8) 0.0401(9) 0.0053(7) 0.0134(7) -0.0064(7)
N13 0.0198(6) 0.0243(7) 0.0210(6) 0.0005(5) 0.0062(5) 0.0023(5)
N15 0.0206(6) 0.0223(7) 0.0238(6) -0.0015(5) 0.0083(5) -0.0012(5)
N16 0.0247(7) 0.0253(7) 0.0306(7) 0.0046(6) -0.0005(6) 0.0032(6)
N17 0.0254(7) 0.0299(8) 0.0237(7) 0.0024(6) 0.0011(6) -0.0011(6)
N18 0.0665(14) 0.0605(14) 0.0638(13) -0.0041(11) -0.0255(12) 0.0196(11)
C1 0.0233(8) 0.0245(8) 0.0234(8) 0.0009(6) 0.0063(6) -0.0021(6)
C2 0.0204(7) 0.0217(8) 0.0228(7) -0.0006(6) 0.0078(6) -0.0009(6)
C3 0.0294(9) 0.0226(8) 0.0382(10) -0.0058(7) 0.0083(8) 0.0033(6)
C4 0.0277(8) 0.0190(7) 0.0270(8) -0.0025(6) 0.0104(7) -0.0017(6)
C5 0.0287(9) 0.0242(8) 0.0287(8) -0.0070(6) 0.0055(7) -0.0013(6)
C6 0.0271(8) 0.0283(9) 0.0258(8) -0.0058(6) 0.0050(7) -0.0011(7)
C7 0.0334(10) 0.0473(12) 0.0391(10) -0.0184(9) -0.0067(8) 0.0078(8)
C8 0.0223(8) 0.0232(8) 0.0370(9) 0.0058(7) 0.0031(7) -0.0003(6)
C9 0.0183(7) 0.0234(8) 0.0240(8) 0.0041(6) 0.0051(6) 0.0031(6)
C10 0.0594(13) 0.0525(13) 0.0252(9) -0.0048(8) 0.0170(9) -0.0077(10)
C11 0.0276(8) 0.0332(9) 0.0209(8) -0.0031(6) 0.0032(6) 0.0032(7)
C12 0.0334(9) 0.0301(9) 0.0270(8) -0.0086(7) 0.0048(7) -0.0008(7)
C13 0.0232(8) 0.0252(8) 0.0285(8) -0.0050(6) 0.0040(7) -0.0001(6)
C14 0.0434(11) 0.0298(10) 0.0407(11) -0.0093(7) 0.0153(9) -0.0126(8)
C15 0.0398(11) 0.0437(12) 0.0397(11) 0.0093(9) -0.0028(9) -0.0010(9)
C16 0.0496(12) 0.0297(10) 0.0349(10) 0.0017(7) -0.0029(9) 0.0050(8)

loop_
_atom_type_symbol
_atom_type_description
_atom_type_scat_dispersion_real
_atom_type_scat_dispersion_imag
_atom_type_scat_source
C C 0.0033 0.0016 'International Tables Vol C Tables 4.2.6.8 and 6.1.1.4'
H H 0.0000 0.0000 'International Tables Vol C Tables 4.2.6.8 and 6.1.1.4'
Co Co 0.3494 0.9721 'International Tables Vol C Tables 4.2.6.8 and 6.1.1.4'
N N 0.0061 0.0033 'International Tables Vol C Tables 4.2.6.8 and 6.1.1.4'
O O 0.0106 0.0060 'International Tables Vol C Tables 4.2.6.8 and 6.1.1.4'

loop_
_geom_angle_atom_site_label_1
_geom_angle_atom_site_label_2
_geom_angle_atom_site_label_3
_geom_angle
O7 Co1 N15 101.86(5)
O7 Co1 N7 96.54(5)
N15 Co1 N7 156.33(5)
O7 Co1 O1 89.55(5)
N15 Co1 O1 93.88(5)
N7 Co1 O1 101.08(5)
O7 Co1 N10 171.29(5)
N15 Co1 N10 75.02(5)
N7 Co1 N10 88.73(5)
O1 Co1 N10 82.61(5)
O7 Co1 N3 90.66(5)
N15 Co1 N3 89.80(5)
N7 Co1 N3 75.12(5)
O1 Co1 N3 176.20(5)
N10 Co1 N3 97.42(5)
N16 O1 Co1 120.86(10)
Co1 O7 H7D 109.5
Co1 O7 H7E 122.4(19)
H7D O7 H7E 111.2
C1 N1 H1A 120.0
C1 N1 H1B 120.0
H1A N1 H1B 120.0
N3 N2 C1 115.94(13)
N2 N3 C2 118.84(13)
N2 N3 Co1 123.75(10)
C2 N3 Co1 117.20(10)
N5 N4 C2 116.91(14)
N4 N5 C1 117.83(14)
C4 N6 N7 111.55(13)
C4 N6 C2 131.69(14)
N7 N6 C2 116.74(13)
C6 N7 N6 105.28(13)
C6 N7 Co1 139.43(12)
N6 N7 Co1 115.16(9)
C8 N8 H8A 120.0
C8 N8 H8B 120.0
H8A N8 H8B 120.0
N10 N9 C8 116.01(14)
N9 N10 C9 119.02(13)
N9 N10 Co1 123.59(10)
C9 N10 Co1 117.24(11)
N12 N11 C9 117.17(15)
N11 N12 C8 117.60(15)
C11 N13 N15 110.96(13)
C11 N13 C9 132.23(14)
N15 N13 C9 116.72(12)
C13 N15 N13 105.67(13)
C13 N15 Co1 138.33(11)
N13 N15 Co1 115.53(10)
O2 N16 O3 121.32(15)
O2 N16 O1 118.19(15)
O3 N16 O1 120.49(14)
O5 N17 O4 121.70(15)
O5 N17 O6 119.94(15)
O4 N17 O6 118.36(15)
N1 C1 N5 117.71(15)
N1 C1 N2 117.40(15)
N5 C1 N2 124.88(15)
N4 C2 N3 125.58(14)
N4 C2 N6 118.92(14)
N3 C2 N6 115.50(14)
C4 C3 H3A 109.5
C4 C3 H3B 109.5
H3A C3 H3B 109.5
C4 C3 H3C 109.5
H3A C3 H3C 109.5
H3B C3 H3C 109.5
C5 C4 N6 105.30(14)
C5 C4 C3 129.53(15)
N6 C4 C3 125.15(15)
C4 C5 C6 107.78(15)
C4 C5 H5A 126.1
C6 C5 H5A 126.1
N7 C6 C5 110.08(15)
N7 C6 C7 121.63(16)
C5 C6 C7 128.28(16)
C6 C7 H7A 109.5
C6 C7 H7B 109.5
H7A C7 H7B 109.5
C6 C7 H7C 109.5
H7A C7 H7C 109.5
H7B C7 H7C 109.5
N8 C8 N9 116.84(17)
N8 C8 N12 118.18(16)
N9 C8 N12 124.97(16)
N10 C9 N11 125.16(15)
N10 C9 N13 115.30(14)
N11 C9 N13 119.51(15)
C11 C10 H10A 109.5
C11 C10 H10B 109.5
H10A C10 H10B 109.5
C11 C10 H10C 109.5
H10A C10 H10C 109.5
H10B C10 H10C 109.5
C12 C11 N13 105.80(15)
C12 C11 C10 129.75(17)
N13 C11 C10 124.44(17)
C11 C12 C13 107.45(15)
C11 C12 H12A 126.3
C13 C12 H12A 126.3
N15 C13 C12 110.11(15)
N15 C13 C14 121.06(15)
C12 C13 C14 128.83(16)
C13 C14 H14A 109.5
C13 C14 H14B 109.5
H14A C14 H14B 109.5
C13 C14 H14C 109.5
H14A C14 H14C 109.5
H14B C14 H14C 109.5
C16 C15 H15A 106.3(16)
C16 C15 H15B 112.0(17)
H15A C15 H15B 111(2)
C16 C15 H15C 106.4(18)
H15A C15 H15C 109(2)
H15B C15 H15C 112(3)
N18 C16 C15 179.2(3)

loop_
_geom_bond_atom_site_label_1
_geom_bond_atom_site_label_2
_geom_bond_distance
Co1 O7 2.0448(12)
Co1 N15 2.1089(13)
Co1 N7 2.1179(13)
Co1 O1 2.1287(12)
Co1 N10 2.1322(13)
Co1 N3 2.1327(13)
O1 N16 1.2822(19)
O2 N16 1.223(2)
O3 N16 1.242(2)
O4 N17 1.2481(19)
O5 N17 1.226(2)
O6 N17 1.277(2)
O7 H7D 0.8200
O7 H7E 0.91(3)
N1 C1 1.333(2)
N1 H1A 0.8600
N1 H1B 0.8600
N2 N3 1.3179(19)
N2 C1 1.355(2)
N3 C2 1.333(2)
N4 N5 1.319(2)
N4 C2 1.333(2)
N5 C1 1.354(2)
N6 C4 1.377(2)
N6 N7 1.3834(18)
N6 C2 1.394(2)
N7 C6 1.327(2)
N8 C8 1.333(2)
N8 H8A 0.8600
N8 H8B 0.8600
N9 N10 1.3183(19)
N9 C8 1.350(2)
N10 C9 1.332(2)
N11 N12 1.317(2)
N11 C9 1.338(2)
N12 C8 1.358(2)
N13 C11 1.375(2)
N13 N15 1.3773(18)
N13 C9 1.391(2)
N15 C13 1.330(2)
N18 C16 1.128(3)
C3 C4 1.491(2)
C3 H3A 0.9600
C3 H3B 0.9600
C3 H3C 0.9600
C4 C5 1.361(2)
C5 C6 1.410(2)
C5 H5A 0.9300
C6 C7 1.482(3)
C7 H7A 0.9600
C7 H7B 0.9600
C7 H7C 0.9600
C10 C11 1.492(2)
C10 H10A 0.9600
C10 H10B 0.9600
C10 H10C 0.9600
C11 C12 1.362(3)
C12 C13 1.402(2)
C12 H12A 0.9300
C13 C14 1.487(2)
C14 H14A 0.9600
C14 H14B 0.9600
C14 H14C 0.9600
C15 C16 1.442(3)
C15 H15A 1.01(3)
C15 H15B 0.93(3)
C15 H15C 1.01(4)

loop_
_geom_torsion_atom_site_label_1
_geom_torsion_atom_site_label_2
_geom_torsion_atom_site_label_3
_geom_torsion_atom_site_label_4
_geom_torsion
O7 Co1 O1 N16 -56.79(12)
N15 Co1 O1 N16 45.07(13)
N7 Co1 O1 N16 -153.36(12)
N10 Co1 O1 N16 119.40(13)
N3 Co1 O1 N16 -149.9(7)
C1 N2 N3 C2 -0.6(2)
C1 N2 N3 Co1 173.96(11)
O7 Co1 N3 N2 83.91(13)
N15 Co1 N3 N2 -17.95(13)
N7 Co1 N3 N2 -179.50(13)
O1 Co1 N3 N2 177(9)
N10 Co1 N3 N2 -92.81(13)
O7 Co1 N3 C2 -101.43(12)
N15 Co1 N3 C2 156.71(12)
N7 Co1 N3 C2 -4.83(11)
O1 Co1 N3 C2 -8.3(8)
N10 Co1 N3 C2 81.85(12)
C2 N4 N5 C1 0.1(2)
C4 N6 N7 C6 0.52(18)
C2 N6 N7 C6 -178.01(14)
C4 N6 N7 Co1 177.19(10)
C2 N6 N7 Co1 -1.34(17)
O7 Co1 N7 C6 -92.85(18)
N15 Co1 N7 C6 126.17(18)
O1 Co1 N7 C6 -2.03(19)
N10 Co1 N7 C6 80.19(18)
N3 Co1 N7 C6 178.21(19)
O7 Co1 N7 N6 92.09(11)
N15 Co1 N7 N6 -48.89(18)
O1 Co1 N7 N6 -177.09(10)
N10 Co1 N7 N6 -94.87(11)
N3 Co1 N7 N6 3.15(10)
C8 N9 N10 C9 0.2(2)
C8 N9 N10 Co1 -175.17(11)
O7 Co1 N10 N9 107.6(3)
N15 Co1 N10 N9 177.66(13)
N7 Co1 N10 N9 -19.73(12)
O1 Co1 N10 N9 81.61(12)
N3 Co1 N10 N9 -94.55(12)
O7 Co1 N10 C9 -67.8(4)
N15 Co1 N10 C9 2.21(11)
N7 Co1 N10 C9 164.82(12)
O1 Co1 N10 C9 -93.83(12)
N3 Co1 N10 C9 90.00(12)
C9 N11 N12 C8 -0.7(2)
C11 N13 N15 C13 0.09(17)
C9 N13 N15 C13 -176.73(14)
C11 N13 N15 Co1 173.70(11)
C9 N13 N15 Co1 -3.12(16)
O7 Co1 N15 C13 -17.10(18)
N7 Co1 N15 C13 123.17(18)
O1 Co1 N15 C13 -107.45(17)
N10 Co1 N15 C13 171.26(18)
N3 Co1 N15 C13 73.53(18)
O7 Co1 N15 N13 172.17(10)
N7 Co1 N15 N13 -47.56(18)
O1 Co1 N15 N13 81.82(10)
N10 Co1 N15 N13 0.53(10)
N3 Co1 N15 N13 -97.20(10)
Co1 O1 N16 O2 -146.07(15)
Co1 O1 N16 O3 33.2(2)
N4 N5 C1 N1 -179.37(16)
N4 N5 C1 N2 0.3(3)
N3 N2 C1 N1 179.66(14)
N3 N2 C1 N5 0.0(2)
N5 N4 C2 N3 -0.8(3)
N5 N4 C2 N6 179.69(15)
N2 N3 C2 N4 1.1(2)
Co1 N3 C2 N4 -173.86(13)
N2 N3 C2 N6 -179.37(13)
Co1 N3 C2 N6 5.69(18)
C4 N6 C2 N4 -1.4(3)
N7 N6 C2 N4 176.75(14)
C4 N6 C2 N3 179.00(15)
N7 N6 C2 N3 -2.8(2)
N7 N6 C4 C5 -0.28(18)
C2 N6 C4 C5 177.96(16)
N7 N6 C4 C3 178.27(15)
C2 N6 C4 C3 -3.5(3)
N6 C4 C5 C6 -0.06(19)
C3 C4 C5 C6 -178.52(17)
N6 N7 C6 C5 -0.54(19)
Co1 N7 C6 C5 -175.91(13)
N6 N7 C6 C7 178.83(17)
Co1 N7 C6 C7 3.5(3)
C4 C5 C6 N7 0.4(2)
C4 C5 C6 C7 -178.92(19)
N10 N9 C8 N8 176.83(15)
N10 N9 C8 N12 -2.3(2)
N11 N12 C8 N8 -176.52(17)
N11 N12 C8 N9 2.6(3)
N9 N10 C9 N11 1.7(2)
Co1 N10 C9 N11 177.31(13)
N9 N10 C9 N13 179.78(13)
Co1 N10 C9 N13 -4.56(18)
N12 N11 C9 N10 -1.4(3)
N12 N11 C9 N13 -179.42(16)
C11 N13 C9 N10 -170.96(16)
N15 N13 C9 N10 5.0(2)
C11 N13 C9 N11 7.3(3)
N15 N13 C9 N11 -176.73(14)
N15 N13 C11 C12 0.42(19)
C9 N13 C11 C12 176.58(16)
N15 N13 C11 C10 -179.27(17)
C9 N13 C11 C10 -3.1(3)
N13 C11 C12 C13 -0.7(2)
C10 C11 C12 C13 178.93(19)
N13 N15 C13 C12 -0.56(18)
Co1 N15 C13 C12 -171.88(13)
N13 N15 C13 C14 178.66(16)
Co1 N15 C13 C14 7.3(3)
C11 C12 C13 N15 0.8(2)
C11 C12 C13 C14 -178.30(19)
